data_7048614
loop_
_publ_author_name
'Ohtani, Ryo'
'Yamamoto, Riho'
'Ohtsu, Hiroyoshi'
'Kawano, Masaki'
'Pirillo, Jenny'
'Hijikata, Yuh'
'Sadakiyo, Masaaki'
'Lindoy, Leonard F.'
'Hayami, Shinya'

_publ_section_title
;
 Consecutive oxidative additions of iodine on undulating 2D coordination
 polymers: formation of I--Pt--I chains and inhomogeneous layers
;
_journal_name_full 'Dalton Transactions'
_journal_paper_doi 10.1039/C8DT04624G
_journal_year 2019
_chemical_formula_moiety 'C36 I0.36 Mn2 N8 O4 Pt'
_chemical_formula_sum 'C36 I0.36 Mn2 N8 O4 Pt'
_chemical_formula_weight 959.082
_chemical_name_common PtMn01I
_chemical_name_systematic ' ?'
_space_group_crystal_system orthorhombic
_space_group_IT_number 56
_space_group_name_Hall '-P 2ab 2ac'
_space_group_name_H-M_alt 'P c c n'
_symmetry_space_group_name_Hall '-P 2ab 2ac'
_symmetry_space_group_name_H-M 'P c c n'
_audit_update_record
;
2018-08-25 deposited with the CCDC.
2018-12-26 downloaded from the CCDC.
;
_cell_angle_alpha 90
_cell_angle_beta 90
_cell_angle_gamma 90
_cell_formula_units_Z 4
_cell_length_a 14.682(1)
_cell_length_b 14.687(1)
_cell_length_c 17.0960(8)
_cell_measurement_temperature 100(2)
_cell_volume 3686.5(4)
_computing_cell_refinement 'RIETAN-FP (Izumi and Momma, 2007)'
_computing_molecular_graphics 'VESTA (Momma and Izumi, 2008)'
_computing_structure_refinement 'RIETAN-FP (Izumi and Momma, 2007)'
_computing_structure_solution DASH
_diffrn_ambient_temperature 100(2)
_diffrn_measurement_device_type IP
_diffrn_radiation_type synchrotron
_diffrn_radiation_wavelength 1.000000
_diffrn_source 'Synchrotron radiation'
_diffrn_source_type 'SAGA-LS BL15'
_exptl_absorpt_coefficient_mu 8.272
_exptl_crystal_density_diffrn 1.7280
_exptl_crystal_density_method 'not measured'
_exptl_crystal_F_000 1804.32
_pd_calc_method 'Rietveld Refinement'
_pd_instr_location ' SAGA-LS BL15'
_pd_meas_2theta_range_inc 0.0100
_pd_meas_2theta_range_max 60.0000
_pd_meas_2theta_range_min 3.5000
_pd_meas_number_of_points 5651
_pd_meas_scan_method step
_pd_proc_2theta_range_inc 0.0100
_pd_proc_2theta_range_max 60.0000
_pd_proc_2theta_range_min 3.5000
_pd_proc_ls_background_function 'Legendre polynomials'
_pd_proc_ls_pref_orient_corr ' ?'
_pd_proc_ls_profile_function 'split pseudo-Voigt function'
_pd_proc_ls_prof_R_factor 0.01001
_pd_proc_ls_prof_wR_expected 0.05833
_pd_proc_ls_prof_wR_factor 0.01351
_pd_proc_wavelength 1.0000
_pd_spec_mounting
;
capillary
;
_pd_spec_mount_mode transmission
_pd_spec_shape cylinder
_refine_diff_density_max 0.0
_refine_diff_density_min 0.0
_refine_ls_extinction_method none
_refine_ls_goodness_of_fit_all 0.2316
_refine_ls_matrix_type full
_refine_ls_number_constraints 27
_refine_ls_number_parameters 119
_refine_ls_number_restraints 109
_refine_ls_R_factor_all 0.04271
_refine_ls_R_Fsqd_factor 0.04398
_refine_ls_R_I_factor 0.08016
_refine_ls_shift/su_max 0.0
_refine_ls_weighting_details 1/<i>y</i>~i~
_refine_ls_weighting_scheme sigma
_cod_data_source_file c8dt04624g2.cif
_cod_data_source_block single_phase_CCDC2
_cod_original_cell_volume 3686.6(5)
_cod_original_formula_sum 'C36 I0.36 Mn2 O4 N8 Pt'
_cod_database_code 7048614

loop_
_space_group_symop_id
_space_group_symop_operation_xyz
1 x,y,z
2 -x+1/2,-y+1/2,z
3 -x,y+1/2,-z+1/2
4 x+1/2,-y,-z+1/2
5 -x,-y,-z
6 x+1/2,y+1/2,-z
7 x,-y+1/2,z+1/2
8 -x+1/2,y,z+1/2

loop_
_atom_site_label
_atom_site_fract_x
_atom_site_fract_y
_atom_site_fract_z
_atom_site_occupancy
_atom_site_symmetry_multiplicity
_atom_site_Wyckoff_symbol
_atom_site_adp_type
_atom_site_U_iso_or_equiv
_atom_site_type_symbol
Pt1 0.75 0.25 -0.2064(4) 1 4 d Uiso 0.07525 Pt
I2 0.75 0.25 -0.051(3) 0.18 4 d Uiso 0.07525 I
I3 0.75 0.25 -0.355(3) 0.18 4 d Uiso 0.07525 I
C4 0.63(1) 0.19(1) -0.20(2) 1 8 e Uiso 0.07525 C
C5 0.69(1) 0.37(2) -0.21(2) 1 8 e Uiso 0.07525 C
N6 0.568(9) 0.15(1) -0.199(9) 1 8 e Uiso 0.07525 N
N7 0.654(9) 0.44(1) -0.21(1) 1 8 e Uiso 0.07525 N
Mn8 0.459(2) 0.050(3) -0.251(4) 1 8 e Uiso 0.07525 Mn
O9 0.420(8) 0.145(8) -0.32(1) 1 8 e Uiso 0.07525 O
N10 0.562(8) 0.017(9) -0.325(7) 1 8 e Uiso 0.07525 N
O11 0.374(6) 0.08(1) -0.168(9) 1 8 e Uiso 0.07525 O
N12 0.508(7) -0.06(1) -0.192(8) 1 8 e Uiso 0.07525 N
C13 0.434(9) 0.15(2) -0.40(1) 1 8 e Uiso 0.07525 C
C14 0.566(9) 0.04(1) -0.40(1) 1 8 e Uiso 0.07525 C
C15 0.63(1) -0.05(1) -0.288(9) 1 8 e Uiso 0.07525 C
C16 0.36(1) 0.04(1) -0.10(1) 1 8 e Uiso 0.07525 C
C17 0.48(1) -0.09(1) -0.12(1) 1 8 e Uiso 0.07525 C
C18 0.568(8) -0.12(1) -0.24(1) 1 8 e Uiso 0.07525 C
C19 0.394(6) 0.23(1) -0.44(1) 1 8 e Uiso 0.07525 C
C20 0.503(9) 0.10(1) -0.44(1) 1 8 e Uiso 0.07525 C
C21 0.28(1) 0.07(1) -0.06(1) 1 8 e Uiso 0.07525 C
C22 0.407(9) -0.04(1) -0.08(1) 1 8 e Uiso 0.07525 C
C23 0.418(7) 0.25(2) -0.510(8) 1 8 e Uiso 0.07525 C
C24 0.531(9) 0.13(1) -0.51(1) 1 8 e Uiso 0.07525 C
C25 0.27(1) 0.03(1) 0.02(1) 1 8 e Uiso 0.07525 C
C26 0.385(8) -0.078(7) -0.002(9) 1 8 e Uiso 0.07525 C
C27 0.488(8) 0.20(1) -0.549(9) 1 8 e Uiso 0.07525 C
C28 0.320(7) -0.05(1) 0.044(9) 1 8 e Uiso 0.07525 C

loop_
_atom_type_symbol
_atom_type_description
_atom_type_scat_dispersion_real
_atom_type_scat_dispersion_imag
_atom_type_scat_source
C C 0.0074 0.0035 'International Tables for Crystallography, Vol. C'
I I -0.0078 3.3016 'International Tables for Crystallography, Vol. C'
Mn Mn 0.3328 1.3515 'International Tables for Crystallography, Vol. C'
N N 0.0136 0.0070 'International Tables for Crystallography, Vol. C'
O O 0.0227 0.0128 'International Tables for Crystallography, Vol. C'
Pt Pt -7.7031 9.0579 'International Tables for Crystallography, Vol. C'

loop_
_geom_angle_atom_site_label_1
_geom_angle_atom_site_label_2
_geom_angle_atom_site_label_3
_geom_angle
_geom_angle_site_symmetry_1
_geom_angle_site_symmetry_3
Pt1 Pt1 C4 120.8(8) ?_??? ?_???
Pt1 Pt1 C4 57.8(9) ?_??? ?_???
Pt1 Pt1 C5 151.4(8) ?_??? ?_???
Pt1 Pt1 C5 27.9(8) ?_??? ?_???
Pt1 Pt1 I3 89.44(2) ?_??? ?_???
Pt1 Pt1 I2 89.906(3) ?_??? ?_???
Pt1 Pt1 I2 88.98(3) ?_??? ?_???
Pt1 Pt1 N6 120.0(8) ?_??? ?_???
Pt1 Pt1 N6 59.2(8) ?_??? ?_???
C4 Pt1 C4 176.91(8) ?_??? ?_???
C4 Pt1 C5 88(2) ?_??? ?_???
C4 Pt1 C5 93(2) ?_??? ?_???
C4 Pt1 I3 91.69(4) ?_??? ?_???
C4 Pt1 I2 88.64(4) ?_??? ?_???
C4 Pt1 I2 89.12(6) ?_??? ?_???
C4 Pt1 N6 0.86(1) ?_??? ?_???
C4 Pt1 N6 177.27(8) ?_??? ?_???
C4 Pt1 C5 94(2) ?_??? ?_???
C4 Pt1 C5 86(2) ?_??? ?_???
C4 Pt1 I3 91.09(5) ?_??? ?_???
C4 Pt1 I2 88.56(4) ?_??? ?_???
C4 Pt1 I2 88.07(4) ?_??? ?_???
C4 Pt1 N6 176.52(7) ?_??? ?_???
C4 Pt1 N6 1.33(2) ?_??? ?_???
C5 Pt1 C5 178.60(3) ?_??? ?_???
C5 Pt1 I3 91.100(7) ?_??? ?_???
C5 Pt1 I2 89.47(2) ?_??? ?_???
C5 Pt1 I2 90.29(5) ?_??? ?_???
C5 Pt1 N6 89(2) ?_??? ?_???
C5 Pt1 N6 92(2) ?_??? ?_???
C5 Pt1 I3 90.10(4) ?_??? ?_???
C5 Pt1 I2 89.32(2) ?_??? ?_???
C5 Pt1 I2 88.50(2) ?_??? ?_???
C5 Pt1 N6 92(2) ?_??? ?_???
C5 Pt1 N6 87(2) ?_??? ?_???
I3 Pt1 I2 179.35(2) ?_??? ?_???
I3 Pt1 I2 178.42(5) ?_??? ?_???
I3 Pt1 N6 91.61(4) ?_??? ?_???
I3 Pt1 N6 91.03(5) ?_??? ?_???
I2 Pt1 I2 0.93(3) ?_??? ?_???
I2 Pt1 N6 88.72(4) ?_??? ?_???
I2 Pt1 N6 88.63(4) ?_??? ?_???
I2 Pt1 N6 89.18(5) ?_??? ?_???
I2 Pt1 N6 88.16(4) ?_??? ?_???
N6 Pt1 N6 177.22(8) ?_??? ?_???
I2 I2 Pt1 90.094(3) ?_??? ?_???
I2 I2 Pt1 88.98(3) ?_??? ?_???
Pt1 I2 Pt1 1.12(4) ?_??? ?_???
Pt1 I3 Pt1 1.12(4) ?_??? ?_???
N6 C4 Pt1 177.64(4) ?_??? ?_???
N6 C4 Pt1 176.33(6) ?_??? ?_???
N6 C4 C5 135(1) ?_??? ?_???
N6 C4 C5 132.7(3) ?_??? ?_???
Pt1 C4 Pt1 1.32(2) ?_??? ?_???
Pt1 C4 C5 47(1) ?_??? ?_???
Pt1 C4 C5 45.0(4) ?_??? ?_???
Pt1 C4 C5 48(1) ?_??? ?_???
Pt1 C4 C5 43.7(4) ?_??? ?_???
C5 C4 C5 92(1) ?_??? ?_???
N7 C5 Pt1 179.736(5) ?_??? ?_???
N7 C5 Pt1 179.511(9) ?_??? ?_???
N7 C5 C4 134.6(3) ?_??? ?_???
N7 C5 C4 137(1) ?_??? ?_???
N7 C5 N12 40.2(1) ?_??? ?_???
N7 C5 C17 56.4(6) ?_??? ?_???
Pt1 C5 Pt1 0.71(1) ?_??? ?_???
Pt1 C5 C4 45.2(3) ?_??? ?_???
Pt1 C5 C4 43(1) ?_??? ?_???
Pt1 C5 N12 140.0(2) ?_??? ?_???
Pt1 C5 C17 123.7(6) ?_??? ?_???
Pt1 C5 C4 45.9(3) ?_??? ?_???
Pt1 C5 C4 42(1) ?_??? ?_???
Pt1 C5 N12 139.3(1) ?_??? ?_???
Pt1 C5 C17 123.1(6) ?_??? ?_???
C4 C5 C4 88(1) ?_??? ?_???
C4 C5 N12 174.6(1) ?_??? ?_???
C4 C5 C17 156.7(7) ?_??? ?_???
C4 C5 N12 97(1) ?_??? ?_???
C4 C5 C17 85.1(7) ?_??? ?_???
N12 C5 C17 24.3(6) ?_??? ?_???
C4 N6 Mn8 154.3(7) ?_??? ?_???
C4 N6 N10 112.1(6) ?_??? ?_???
C4 N6 Pt1 1.50(3) ?_??? ?_???
C4 N6 O9 132(1) ?_??? ?_???
C4 N6 Pt1 2.34(4) ?_??? ?_???
Mn8 N6 N10 42.5(3) ?_??? ?_???
Mn8 N6 Pt1 154.4(7) ?_??? ?_???
Mn8 N6 O9 38(1) ?_??? ?_???
Mn8 N6 Pt1 154.4(7) ?_??? ?_???
N10 N6 Pt1 112.4(6) ?_??? ?_???
N10 N6 O9 55.5(6) ?_??? ?_???
N10 N6 Pt1 112.6(6) ?_??? ?_???
Pt1 N6 O9 131(1) ?_??? ?_???
Pt1 N6 Pt1 0.85(1) ?_??? ?_???
O9 N6 Pt1 130(1) ?_??? ?_???
C5 N7 O11 139.2(9) ?_??? ?_???
C5 N7 N12 121.6(7) ?_??? ?_???
C5 N7 Mn8 170.8(1) ?_??? ?_???
C5 N7 C17 103(1) ?_??? ?_???
C5 N7 C16 114.1(6) ?_??? ?_???
C5 N7 C22 101.0(7) ?_??? ?_???
O11 N7 N12 74.8(2) ?_??? ?_???
O11 N7 Mn8 48(1) ?_??? ?_???
O11 N7 C17 73.3(9) ?_??? ?_???
O11 N7 C16 29.9(3) ?_??? ?_???
O11 N7 C22 55(1) ?_??? ?_???
N12 N7 Mn8 50.9(8) ?_??? ?_???
N12 N7 C17 29.4(7) ?_??? ?_???
N12 N7 C16 72.2(3) ?_??? ?_???
N12 N7 C22 55.0(8) ?_??? ?_???
Mn8 N7 C17 72(1) ?_??? ?_???
Mn8 N7 C16 70.4(8) ?_??? ?_???
Mn8 N7 C22 79.0(9) ?_??? ?_???
C17 N7 C16 56.3(6) ?_??? ?_???
C17 N7 C22 30.3(1) ?_??? ?_???
C16 N7 C22 29.4(7) ?_??? ?_???
O11 Mn8 O9 94.7(8) ?_??? ?_???
O11 Mn8 N10 173.0(1) ?_??? ?_???
O11 Mn8 N12 92.1(8) ?_??? ?_???
O11 Mn8 N7 64.7(6) ?_??? ?_???
O11 Mn8 N6 94(1) ?_??? ?_???
O11 Mn8 C16 21.2(5) ?_??? ?_???
O11 Mn8 C13 115(1) ?_??? ?_???
O11 Mn8 C15 145.7(5) ?_??? ?_???
O11 Mn8 C18 118.8(8) ?_??? ?_???
O11 Mn8 C14 166.1(3) ?_??? ?_???
O11 Mn8 C17 72(1) ?_??? ?_???
O9 Mn8 N10 92.1(9) ?_??? ?_???
O9 Mn8 N12 173.0(2) ?_??? ?_???
O9 Mn8 N7 118(2) ?_??? ?_???
O9 Mn8 N6 91(1) ?_??? ?_???
O9 Mn8 C16 115.4(6) ?_??? ?_???
O9 Mn8 C13 21.1(4) ?_??? ?_???
O9 Mn8 C15 118.8(9) ?_??? ?_???
O9 Mn8 C18 145.7(9) ?_??? ?_???
O9 Mn8 C14 71.5(7) ?_??? ?_???
O9 Mn8 C17 166.1(3) ?_??? ?_???
N10 Mn8 N12 81.2(8) ?_??? ?_???
N10 Mn8 N7 113.4(8) ?_??? ?_???
N10 Mn8 N6 84(1) ?_??? ?_???
N10 Mn8 C16 151.9(6) ?_??? ?_???
N10 Mn8 C13 72(1) ?_??? ?_???
N10 Mn8 C15 27.3(4) ?_??? ?_???
N10 Mn8 C18 54.8(7) ?_??? ?_???
N10 Mn8 C14 20.8(4) ?_??? ?_???
N10 Mn8 C17 102(1) ?_??? ?_???
N12 Mn8 N7 64(2) ?_??? ?_???
N12 Mn8 N6 90(2) ?_??? ?_???
N12 Mn8 C16 71.5(6) ?_??? ?_???
N12 Mn8 C13 151.9(6) ?_??? ?_???
N12 Mn8 C15 54.8(7) ?_??? ?_???
N12 Mn8 C18 27.3(7) ?_??? ?_???
N12 Mn8 C14 101.7(7) ?_??? ?_???
N12 Mn8 C17 20.8(5) ?_??? ?_???
N7 Mn8 N6 144.0(6) ?_??? ?_???
N7 Mn8 C16 60.4(5) ?_??? ?_???
N7 Mn8 C13 121(1) ?_??? ?_???
N7 Mn8 C15 102(1) ?_??? ?_???
N7 Mn8 C18 75(2) ?_??? ?_???
N7 Mn8 C14 119.8(5) ?_??? ?_???
N7 Mn8 C17 58(1) ?_??? ?_???
N6 Mn8 C16 89(1) ?_??? ?_???
N6 Mn8 C13 94(1) ?_??? ?_???
N6 Mn8 C15 79(2) ?_??? ?_???
N6 Mn8 C18 94(2) ?_??? ?_???
N6 Mn8 C14 88(1) ?_??? ?_???
N6 Mn8 C17 88(1) ?_??? ?_???
C16 Mn8 C13 136.3(6) ?_??? ?_???
C16 Mn8 C15 124.5(8) ?_??? ?_???
C16 Mn8 C18 99(1) ?_??? ?_???
C16 Mn8 C14 172.6(2) ?_??? ?_???
C16 Mn8 C17 50.7(6) ?_??? ?_???
C13 Mn8 C15 99(1) ?_??? ?_???
C13 Mn8 C18 125(1) ?_??? ?_???
C13 Mn8 C14 50.7(8) ?_??? ?_???
C13 Mn8 C17 172.6(1) ?_??? ?_???
C15 Mn8 C18 30.5(3) ?_??? ?_???
C15 Mn8 C14 48.2(7) ?_??? ?_???
C15 Mn8 C17 75(1) ?_??? ?_???
C18 Mn8 C14 75(1) ?_??? ?_???
C18 Mn8 C17 48(1) ?_??? ?_???
C14 Mn8 C17 122.3(7) ?_??? ?_???
C13 O9 Mn8 128.4(4) ?_??? ?_???
C13 O9 C19 32.2(4) ?_??? ?_???
C13 O9 C20 28.8(7) ?_??? ?_???
C13 O9 O11 167.7(2) ?_??? ?_???
C13 O9 N10 84(1) ?_??? ?_???
C13 O9 C14 58(1) ?_??? ?_???
C13 O9 N6 118.4(9) ?_??? ?_???
Mn8 O9 C19 159.5(4) ?_??? ?_???
Mn8 O9 C20 100.0(7) ?_??? ?_???
Mn8 O9 O11 42.6(6) ?_??? ?_???
Mn8 O9 N10 45.6(9) ?_??? ?_???
Mn8 O9 C14 71(1) ?_??? ?_???
Mn8 O9 N6 50.8(5) ?_??? ?_???
C19 O9 C20 61(1) ?_??? ?_???
C19 O9 O11 154.1(6) ?_??? ?_???
C19 O9 N10 116(1) ?_??? ?_???
C19 O9 C14 90(1) ?_??? ?_???
C19 O9 N6 134.6(4) ?_??? ?_???
C20 O9 O11 142.2(8) ?_??? ?_???
C20 O9 N10 54.9(6) ?_??? ?_???
C20 O9 C14 29.1(5) ?_??? ?_???
C20 O9 N6 98(1) ?_??? ?_???
O11 O9 N10 88(1) ?_??? ?_???
O11 O9 C14 114(1) ?_??? ?_???
O11 O9 N6 64.5(8) ?_??? ?_???
N10 O9 C14 25.8(3) ?_??? ?_???
N10 O9 N6 60(1) ?_??? ?_???
C14 O9 N6 77(2) ?_??? ?_???
C14 N10 C15 120.2(8) ?_??? ?_???
C14 N10 Mn8 126(1) ?_??? ?_???
C14 N10 C18 147.0(4) ?_??? ?_???
C14 N10 C20 29.2(4) ?_??? ?_???
C14 N10 N12 170.2(3) ?_??? ?_???
C14 N10 O9 84(1) ?_??? ?_???
C14 N10 N6 118(2) ?_??? ?_???
C14 N10 C13 57.2(9) ?_??? ?_???
C15 N10 Mn8 113.9(9) ?_??? ?_???
C15 N10 C18 37.7(6) ?_??? ?_???
C15 N10 C20 149.2(6) ?_??? ?_???
C15 N10 N12 66(1) ?_??? ?_???
C15 N10 O9 154.5(7) ?_??? ?_???
C15 N10 N6 94.8(9) ?_??? ?_???
C15 N10 C13 173.29(1) ?_??? ?_???
Mn8 N10 C18 82.5(7) ?_??? ?_???
Mn8 N10 C20 97(1) ?_??? ?_???
Mn8 N10 N12 49(1) ?_??? ?_???
Mn8 N10 O9 42.3(6) ?_??? ?_???
Mn8 N10 N6 53(1) ?_??? ?_???
Mn8 N10 C13 68.7(8) ?_??? ?_???
C18 N10 C20 162.5(3) ?_??? ?_???
C18 N10 N12 33.8(4) ?_??? ?_???
C18 N10 O9 124(1) ?_??? ?_???
C18 N10 N6 92(1) ?_??? ?_???
C18 N10 C13 147.8(6) ?_??? ?_???
C20 N10 N12 144.9(7) ?_??? ?_???
C20 N10 O9 55(1) ?_??? ?_???
C20 N10 N6 101(1) ?_??? ?_???
C20 N10 C13 28.1(6) ?_??? ?_???
N12 N10 O9 92(1) ?_??? ?_???
N12 N10 N6 68(2) ?_??? ?_???
N12 N10 C13 118(1) ?_??? ?_???
O9 N10 N6 64(1) ?_??? ?_???
O9 N10 C13 26.7(6) ?_??? ?_???
N6 N10 C13 81.9(9) ?_??? ?_???
C16 O11 Mn8 128(1) ?_??? ?_???
C16 O11 N7 92(2) ?_??? ?_???
C16 O11 C21 32.2(6) ?_??? ?_???
C16 O11 C22 28.8(3) ?_??? ?_???
C16 O11 O9 167.6(4) ?_??? ?_???
C16 O11 N12 84(1) ?_??? ?_???
C16 O11 C17 58(1) ?_??? ?_???
Mn8 O11 N7 67(1) ?_??? ?_???
Mn8 O11 C21 159.4(5) ?_??? ?_???
Mn8 O11 C22 100(1) ?_??? ?_???
Mn8 O11 O9 42.7(9) ?_??? ?_???
Mn8 O11 N12 45.6(7) ?_??? ?_???
Mn8 O11 C17 71.3(8) ?_??? ?_???
N7 O11 C21 111(1) ?_??? ?_???
N7 O11 C22 74(2) ?_??? ?_???
N7 O11 O9 91(2) ?_??? ?_???
N7 O11 N12 53(1) ?_??? ?_???
N7 O11 C17 59(1) ?_??? ?_???
C21 O11 C22 61.0(6) ?_??? ?_???
C21 O11 O9 154.1(5) ?_??? ?_???
C21 O11 N12 115.8(9) ?_??? ?_???
C21 O11 C17 90.0(7) ?_??? ?_???
C22 O11 O9 142.3(6) ?_??? ?_???
C22 O11 N12 55(1) ?_??? ?_???
C22 O11 C17 29.1(7) ?_??? ?_???
O9 O11 N12 88(1) ?_??? ?_???
O9 O11 C17 114(1) ?_??? ?_???
N12 O11 C17 25.8(5) ?_??? ?_???
C17 N12 C18 120(1) ?_??? ?_???
C17 N12 Mn8 125.9(6) ?_??? ?_???
C17 N12 N7 89.3(1) ?_??? ?_???
C17 N12 C15 146.9(8) ?_??? ?_???
C17 N12 C22 29.2(7) ?_??? ?_???
C17 N12 N10 170.16(9) ?_??? ?_???
C17 N12 O11 84(1) ?_??? ?_???
C17 N12 C16 57(1) ?_??? ?_???
C17 N12 C5 79.2(5) ?_??? ?_???
C18 N12 Mn8 114.0(9) ?_??? ?_???
C18 N12 N7 115.2(8) ?_??? ?_???
C18 N12 C15 38(1) ?_??? ?_???
C18 N12 C22 149.1(8) ?_??? ?_???
C18 N12 N10 66(1) ?_??? ?_???
C18 N12 O11 154.5(1) ?_??? ?_???
C18 N12 C16 173.3(1) ?_??? ?_???
C18 N12 C5 107(1) ?_??? ?_???
Mn8 N12 N7 65.2(9) ?_??? ?_???
Mn8 N12 C15 82(1) ?_??? ?_???
Mn8 N12 C22 96.7(6) ?_??? ?_???
Mn8 N12 N10 49.4(8) ?_??? ?_???
Mn8 N12 O11 42.3(8) ?_??? ?_???
Mn8 N12 C16 68.7(9) ?_??? ?_???
Mn8 N12 C5 83(1) ?_??? ?_???
N7 N12 C15 120.9(9) ?_??? ?_???
N7 N12 C22 73.6(7) ?_??? ?_???
N7 N12 N10 95.0(2) ?_??? ?_???
N7 N12 O11 52.2(9) ?_??? ?_???
N7 N12 C16 59.7(9) ?_??? ?_???
N7 N12 C5 18.2(5) ?_??? ?_???
C15 N12 C22 162.4(3) ?_??? ?_???
C15 N12 N10 33.8(6) ?_??? ?_???
C15 N12 O11 124(1) ?_??? ?_???
C15 N12 C16 147.8(9) ?_??? ?_???
C15 N12 C5 125.4(9) ?_??? ?_???
C22 N12 N10 144.9(7) ?_??? ?_???
C22 N12 O11 54.8(7) ?_??? ?_???
C22 N12 C16 28.2(6) ?_??? ?_???
C22 N12 C5 71.6(6) ?_??? ?_???
N10 N12 O11 92(1) ?_??? ?_???
N10 N12 C16 118(1) ?_??? ?_???
N10 N12 C5 107.1(6) ?_??? ?_???
O11 N12 C16 26.7(3) ?_??? ?_???
O11 N12 C5 67(1) ?_??? ?_???
C16 N12 C5 67(1) ?_??? ?_???
O9 C13 C20 124(1) ?_??? ?_???
O9 C13 C19 117.4(6) ?_??? ?_???
O9 C13 C23 147.5(4) ?_??? ?_???
O9 C13 C24 154.2(6) ?_??? ?_???
O9 C13 C14 95(1) ?_??? ?_???
O9 C13 C27 176.89(8) ?_??? ?_???
O9 C13 Mn8 30.5(3) ?_??? ?_???
O9 C13 N10 69.6(7) ?_??? ?_???
C20 C13 C19 119(1) ?_??? ?_???
C20 C13 C23 88(1) ?_??? ?_???
C20 C13 C24 30.2(6) ?_??? ?_???
C20 C13 C14 28.7(3) ?_??? ?_???
C20 C13 C27 59(1) ?_??? ?_???
C20 C13 Mn8 94(1) ?_??? ?_???
C20 C13 N10 54.4(8) ?_??? ?_???
C19 C13 C23 30.1(6) ?_??? ?_???
C19 C13 C24 88.4(7) ?_??? ?_???
C19 C13 C14 147.3(8) ?_??? ?_???
C19 C13 C27 59.7(6) ?_??? ?_???
C19 C13 Mn8 147.1(6) ?_??? ?_???
C19 C13 N10 172.9(2) ?_??? ?_???
C23 C13 C24 58.3(9) ?_??? ?_???
C23 C13 C14 117(1) ?_??? ?_???
C23 C13 C27 29.6(3) ?_??? ?_???
C23 C13 Mn8 173.9(1) ?_??? ?_???
C23 C13 N10 142.8(8) ?_??? ?_???
C24 C13 C14 58.9(6) ?_??? ?_???
C24 C13 C27 28.7(7) ?_??? ?_???
C24 C13 Mn8 123.9(8) ?_??? ?_???
C24 C13 N10 84.6(6) ?_??? ?_???
C14 C13 C27 88(1) ?_??? ?_???
C14 C13 Mn8 65(1) ?_??? ?_???
C14 C13 N10 25.7(6) ?_??? ?_???
C27 C13 Mn8 152.1(2) ?_??? ?_???
C27 C13 N10 113.2(7) ?_??? ?_???
Mn8 C13 N10 39.8(8) ?_??? ?_???
N10 C14 C20 124.9(8) ?_??? ?_???
N10 C14 C15 32.0(5) ?_??? ?_???
N10 C14 C24 155.6(4) ?_??? ?_???
N10 C14 C13 97(1) ?_??? ?_???
N10 C14 Mn8 33.3(7) ?_??? ?_???
N10 C14 O9 70(1) ?_??? ?_???
C20 C14 C15 156.7(5) ?_??? ?_???
C20 C14 C24 31.0(6) ?_??? ?_???
C20 C14 C13 28.0(7) ?_??? ?_???
C20 C14 Mn8 91.6(8) ?_??? ?_???
C20 C14 O9 54.8(9) ?_??? ?_???
C15 C14 C24 172.3(1) ?_??? ?_???
C15 C14 C13 129(1) ?_??? ?_???
C15 C14 Mn8 65.3(9) ?_??? ?_???
C15 C14 O9 102(1) ?_??? ?_???
C24 C14 C13 59(1) ?_??? ?_???
C24 C14 Mn8 122(1) ?_??? ?_???
C24 C14 O9 86(1) ?_??? ?_???
C13 C14 Mn8 63.9(9) ?_??? ?_???
C13 C14 O9 26.8(3) ?_??? ?_???
Mn8 C14 O9 37.2(8) ?_??? ?_???
N10 C15 C18 107(2) ?_??? ?_???
N10 C15 C14 27.8(6) ?_??? ?_???
N10 C15 N12 80(1) ?_??? ?_???
N10 C15 Mn8 38.7(8) ?_??? ?_???
C18 C15 C14 129(1) ?_??? ?_???
C18 C15 N12 35.8(3) ?_??? ?_???
C18 C15 Mn8 75(1) ?_??? ?_???
C14 C15 N12 108(1) ?_??? ?_???
C14 C15 Mn8 67(1) ?_??? ?_???
N12 C15 Mn8 42.7(9) ?_??? ?_???
O11 C16 C22 124.1(9) ?_??? ?_???
O11 C16 C21 117(1) ?_??? ?_???
O11 C16 C25 147.5(6) ?_??? ?_???
O11 C16 C26 154.2(3) ?_??? ?_???
O11 C16 C17 95(1) ?_??? ?_???
O11 C16 N7 58(2) ?_??? ?_???
O11 C16 C28 176.91(2) ?_??? ?_???
O11 C16 Mn8 30.5(6) ?_??? ?_???
O11 C16 N12 70(1) ?_??? ?_???
C22 C16 C21 118.5(6) ?_??? ?_???
C22 C16 C25 88.4(6) ?_??? ?_???
C22 C16 C26 30.2(7) ?_??? ?_???
C22 C16 C17 28.7(6) ?_??? ?_???
C22 C16 N7 81.5(8) ?_??? ?_???
C22 C16 C28 58.8(9) ?_??? ?_???
C22 C16 Mn8 94.0(8) ?_??? ?_???
C22 C16 N12 54.4(7) ?_??? ?_???
C21 C16 C25 30.1(7) ?_??? ?_???
C21 C16 C26 88(1) ?_??? ?_???
C21 C16 C17 147.2(3) ?_??? ?_???
C21 C16 N7 135(1) ?_??? ?_???
C21 C16 C28 60(1) ?_??? ?_???
C21 C16 Mn8 147.1(8) ?_??? ?_???
C21 C16 N12 172.9(1) ?_??? ?_???
C25 C16 C26 58.3(6) ?_??? ?_???
C25 C16 C17 117(1) ?_??? ?_???
C25 C16 N7 137(1) ?_??? ?_???
C25 C16 C28 29.6(6) ?_??? ?_???
C25 C16 Mn8 173.9(1) ?_??? ?_???
C25 C16 N12 142.8(8) ?_??? ?_???
C26 C16 C17 59(1) ?_??? ?_???
C26 C16 N7 105(1) ?_??? ?_???
C26 C16 C28 28.7(3) ?_??? ?_???
C26 C16 Mn8 123.9(7) ?_??? ?_???
C26 C16 N12 85(1) ?_??? ?_???
C17 C16 N7 61(1) ?_??? ?_???
C17 C16 C28 88(1) ?_??? ?_???
C17 C16 Mn8 65(1) ?_??? ?_???
C17 C16 N12 25.7(3) ?_??? ?_???
N7 C16 C28 124(1) ?_??? ?_???
N7 C16 Mn8 49(1) ?_??? ?_???
N7 C16 N12 48(1) ?_??? ?_???
C28 C16 Mn8 152.1(6) ?_??? ?_???
C28 C16 N12 113(1) ?_??? ?_???
Mn8 C16 N12 39.8(9) ?_??? ?_???
N12 C17 C22 125(1) ?_??? ?_???
N12 C17 C18 32.0(8) ?_??? ?_???
N12 C17 C26 155.6(6) ?_??? ?_???
N12 C17 C16 97(1) ?_??? ?_???
N12 C17 N7 61.3(8) ?_??? ?_???
N12 C17 Mn8 33.3(3) ?_??? ?_???
N12 C17 O11 70(1) ?_??? ?_???
N12 C17 C5 76.4(8) ?_??? ?_???
C22 C17 C18 156.7(5) ?_??? ?_???
C22 C17 C26 31.0(7) ?_??? ?_???
C22 C17 C16 28.0(3) ?_??? ?_???
C22 C17 N7 83(2) ?_??? ?_???
C22 C17 Mn8 92(1) ?_??? ?_???
C22 C17 O11 54.8(6) ?_??? ?_???
C22 C17 C5 83(1) ?_??? ?_???
C18 C17 C26 172.3(2) ?_??? ?_???
C18 C17 C16 128.7(7) ?_??? ?_???
C18 C17 N7 80(1) ?_??? ?_???
C18 C17 Mn8 65.3(8) ?_??? ?_???
C18 C17 O11 101.9(5) ?_??? ?_???
C18 C17 C5 86(1) ?_??? ?_???
C26 C17 C16 59.0(8) ?_??? ?_???
C26 C17 N7 106(1) ?_??? ?_???
C26 C17 Mn8 122.3(6) ?_??? ?_???
C26 C17 O11 85.8(6) ?_??? ?_???
C26 C17 C5 98(1) ?_??? ?_???
C16 C17 N7 63(1) ?_??? ?_???
C16 C17 Mn8 64(1) ?_??? ?_???
C16 C17 O11 26.8(6) ?_??? ?_???
C16 C17 C5 72(1) ?_??? ?_???
N7 C17 Mn8 49.1(4) ?_??? ?_???
N7 C17 O11 47.9(7) ?_??? ?_???
N7 C17 C5 20.7(6) ?_??? ?_???
Mn8 C17 O11 37.2(8) ?_??? ?_???
Mn8 C17 C5 69.6(8) ?_??? ?_???
O11 C17 C5 64(1) ?_??? ?_???
N12 C18 C15 106(1) ?_??? ?_???
N12 C18 C17 27.9(7) ?_??? ?_???
N12 C18 N10 80(1) ?_??? ?_???
N12 C18 Mn8 38.7(3) ?_??? ?_???
C15 C18 C17 128.6(6) ?_??? ?_???
C15 C18 N10 35.8(9) ?_??? ?_???
C15 C18 Mn8 75(2) ?_??? ?_???
C17 C18 N10 107.9(5) ?_??? ?_???
C17 C18 Mn8 66.6(6) ?_??? ?_???
N10 C18 Mn8 43(1) ?_??? ?_???
C23 C19 C13 119.5(6) ?_??? ?_???
C23 C19 O9 149.8(4) ?_??? ?_???
C23 C19 C20 89(1) ?_??? ?_???
C23 C19 C27 29.3(7) ?_??? ?_???
C23 C19 C19 102.4(6) ?_??? ?_???
C23 C19 C24 58(1) ?_??? ?_???
C13 C19 O9 30.4(6) ?_??? ?_???
C13 C19 C20 30.7(7) ?_??? ?_???
C13 C19 C27 90.2(7) ?_??? ?_???
C13 C19 C19 101(2) ?_??? ?_???
C13 C19 C24 61(1) ?_??? ?_???
O9 C19 C20 61(1) ?_??? ?_???
O9 C19 C27 121(1) ?_??? ?_???
O9 C19 C19 89(1) ?_??? ?_???
O9 C19 C24 91(1) ?_??? ?_???
C20 C19 C27 59.5(6) ?_??? ?_???
C20 C19 C19 111(2) ?_??? ?_???
C20 C19 C24 30.4(3) ?_??? ?_???
C27 C19 C19 110.2(6) ?_??? ?_???
C27 C19 C24 29.1(6) ?_??? ?_???
C19 C19 C24 114(1) ?_??? ?_???
C24 C20 C13 120(1) ?_??? ?_???
C24 C20 C14 117.1(7) ?_??? ?_???
C24 C20 C27 28.5(3) ?_??? ?_???
C24 C20 C19 89(1) ?_??? ?_???
C24 C20 O9 146.7(8) ?_??? ?_???
C24 C20 N10 142.8(3) ?_??? ?_???
C24 C20 C23 58.6(6) ?_??? ?_???
C24 C20 C26 67.9(9) ?_??? ?_???
C13 C20 C14 123.3(9) ?_??? ?_???
C13 C20 C27 91(1) ?_??? ?_???
C13 C20 C19 30.8(4) ?_??? ?_???
C13 C20 O9 27.2(5) ?_??? ?_???
C13 C20 N10 98(1) ?_??? ?_???
C13 C20 C23 61(1) ?_??? ?_???
C13 C20 C26 87.4(9) ?_??? ?_???
C14 C20 C27 145.7(7) ?_??? ?_???
C14 C20 C19 154.1(6) ?_??? ?_???
C14 C20 O9 96.1(7) ?_??? ?_???
C14 C20 N10 25.9(5) ?_??? ?_???
C14 C20 C23 175.67(9) ?_??? ?_???
C14 C20 C26 115(2) ?_??? ?_???
C27 C20 C19 60(1) ?_??? ?_???
C27 C20 O9 118(1) ?_??? ?_???
C27 C20 N10 171.1(1) ?_??? ?_???
C27 C20 C23 30.1(6) ?_??? ?_???
C27 C20 C26 62(1) ?_??? ?_???
C19 C20 O9 58.0(6) ?_??? ?_???
C19 C20 N10 128(1) ?_??? ?_???
C19 C20 C23 30.2(7) ?_??? ?_???
C19 C20 C26 73(2) ?_??? ?_???
O9 C20 N10 70.3(9) ?_??? ?_???
O9 C20 C23 88.2(7) ?_??? ?_???
O9 C20 C26 100.6(5) ?_??? ?_???
N10 C20 C23 158.4(4) ?_??? ?_???
N10 C20 C26 121(1) ?_??? ?_???
C23 C20 C26 63(2) ?_??? ?_???
C25 C21 C16 119(1) ?_??? ?_???
C25 C21 O11 149.8(6) ?_??? ?_???
C25 C21 C22 89(1) ?_??? ?_???
C25 C21 C28 29.3(3) ?_??? ?_???
C25 C21 C23 92(2) ?_??? ?_???
C25 C21 C27 113(1) ?_??? ?_???
C25 C21 C26 58.3(9) ?_??? ?_???
C16 C21 O11 30.4(7) ?_??? ?_???
C16 C21 C22 30.7(3) ?_??? ?_???
C16 C21 C28 90(1) ?_??? ?_???
C16 C21 C23 132.9(6) ?_??? ?_???
C16 C21 C27 102.7(5) ?_??? ?_???
C16 C21 C26 61.1(7) ?_??? ?_???
O11 C21 C22 61(1) ?_??? ?_???
O11 C21 C28 120.5(6) ?_??? ?_???
O11 C21 C23 112(1) ?_??? ?_???
O11 C21 C27 84.1(8) ?_??? ?_???
O11 C21 C26 91.5(6) ?_??? ?_???
C22 C21 C28 59(1) ?_??? ?_???
C22 C21 C23 143.6(7) ?_??? ?_???
C22 C21 C27 119(1) ?_??? ?_???
C22 C21 C26 30.4(6) ?_??? ?_???
C28 C21 C23 114(2) ?_??? ?_???
C28 C21 C27 124(1) ?_??? ?_???
C28 C21 C26 29.0(7) ?_??? ?_???
C23 C21 C27 30.2(6) ?_??? ?_???
C23 C21 C26 134.1(9) ?_??? ?_???
C27 C21 C26 127(1) ?_??? ?_???
C26 C22 C16 119.6(9) ?_??? ?_???
C26 C22 C17 117(1) ?_??? ?_???
C26 C22 C28 28.5(6) ?_??? ?_???
C26 C22 C21 89(1) ?_??? ?_???
C26 C22 O11 146.8(3) ?_??? ?_???
C26 C22 N12 142.8(8) ?_??? ?_???
C26 C22 C25 59(1) ?_??? ?_???
C26 C22 N7 142.7(8) ?_??? ?_???
C16 C22 C17 123.3(7) ?_??? ?_???
C16 C22 C28 91.1(6) ?_??? ?_???
C16 C22 C21 30.7(6) ?_??? ?_???
C16 C22 O11 27.2(7) ?_??? ?_???
C16 C22 N12 97.5(6) ?_??? ?_???
C16 C22 C25 61.0(6) ?_??? ?_???
C16 C22 N7 69.1(8) ?_??? ?_???
C17 C22 C28 145.6(8) ?_??? ?_???
C17 C22 C21 154.0(2) ?_??? ?_???
C17 C22 O11 96(1) ?_??? ?_???
C17 C22 N12 25.9(6) ?_??? ?_???
C17 C22 C25 175.63(9) ?_??? ?_???
C17 C22 N7 67(2) ?_??? ?_???
C28 C22 C21 60.3(9) ?_??? ?_???
C28 C22 O11 118.2(6) ?_??? ?_???
C28 C22 N12 171.1(2) ?_??? ?_???
C28 C22 C25 30.1(7) ?_??? ?_???
C28 C22 N7 135(1) ?_??? ?_???
C21 C22 O11 58(1) ?_??? ?_???
C21 C22 N12 128.2(8) ?_??? ?_???
C21 C22 C25 30.2(3) ?_??? ?_???
C21 C22 N7 93(2) ?_??? ?_???
O11 C22 N12 70.3(8) ?_??? ?_???
O11 C22 C25 88(1) ?_??? ?_???
O11 C22 N7 50.8(6) ?_??? ?_???
N12 C22 C25 158.4(5) ?_??? ?_???
N12 C22 N7 51(1) ?_??? ?_???
C25 C22 N7 116(2) ?_??? ?_???
C27 C23 C19 121(1) ?_??? ?_???
C27 C23 C24 29.8(3) ?_??? ?_???
C27 C23 C13 91(1) ?_??? ?_???
C27 C23 C21 76(1) ?_??? ?_???
C27 C23 C20 60(1) ?_??? ?_???
C27 C23 C26 67(1) ?_??? ?_???
C27 C23 C25 95.7(8) ?_??? ?_???
C19 C23 C24 92(1) ?_??? ?_???
C19 C23 C13 30.5(4) ?_??? ?_???
C19 C23 C21 153.9(1) ?_??? ?_???
C19 C23 C20 61.0(6) ?_??? ?_???
C19 C23 C26 85.4(4) ?_??? ?_???
C19 C23 C25 126.6(5) ?_??? ?_???
C24 C23 C13 61(1) ?_??? ?_???
C24 C23 C21 103(1) ?_??? ?_???
C24 C23 C20 30.5(7) ?_??? ?_???
C24 C23 C26 59(1) ?_??? ?_???
C24 C23 C25 117(1) ?_??? ?_???
C13 C23 C21 154.2(7) ?_??? ?_???
C13 C23 C20 30.5(6) ?_??? ?_???
C13 C23 C26 70.5(8) ?_??? ?_???
C13 C23 C25 138.5(8) ?_??? ?_???
C21 C23 C20 131(1) ?_??? ?_???
C21 C23 C26 83.9(4) ?_??? ?_???
C21 C23 C25 27.3(6) ?_??? ?_???
C20 C23 C26 60(1) ?_??? ?_???
C20 C23 C25 134(1) ?_??? ?_???
C26 C23 C25 74.4(1) ?_??? ?_???
C27 C24 C20 121.6(6) ?_??? ?_???
C27 C24 C23 30.7(7) ?_??? ?_???
C27 C24 C13 91.4(7) ?_??? ?_???
C27 C24 C14 153.5(5) ?_??? ?_???
C27 C24 C26 78(2) ?_??? ?_???
C27 C24 C19 61(1) ?_??? ?_???
C27 C24 C28 80(2) ?_??? ?_???
C20 C24 C23 91(1) ?_??? ?_???
C20 C24 C13 30.2(7) ?_??? ?_???
C20 C24 C14 31.9(3) ?_??? ?_???
C20 C24 C26 83(2) ?_??? ?_???
C20 C24 C19 61(1) ?_??? ?_???
C20 C24 C28 105.4(9) ?_??? ?_???
C23 C24 C13 60.6(7) ?_??? ?_???
C23 C24 C14 123(1) ?_??? ?_???
C23 C24 C26 72(2) ?_??? ?_???
C23 C24 C19 30.1(3) ?_??? ?_???
C23 C24 C28 88(2) ?_??? ?_???
C13 C24 C14 62(1) ?_??? ?_???
C13 C24 C26 76(1) ?_??? ?_???
C13 C24 C19 30.5(6) ?_??? ?_???
C13 C24 C28 103.1(6) ?_??? ?_???
C14 C24 C26 93(2) ?_??? ?_???
C14 C24 C19 93(1) ?_??? ?_???
C14 C24 C28 104(2) ?_??? ?_???
C26 C24 C19 71(1) ?_??? ?_???
C26 C24 C28 27.6(6) ?_??? ?_???
C19 C24 C28 96(1) ?_??? ?_???
C28 C25 C21 121.4(9) ?_??? ?_???
C28 C25 C26 29.7(6) ?_??? ?_???
C28 C25 C16 90.9(6) ?_??? ?_???
C28 C25 C22 60.3(7) ?_??? ?_???
C28 C25 C23 147.0(7) ?_??? ?_???
C21 C25 C26 92(1) ?_??? ?_???
C21 C25 C16 30.5(6) ?_??? ?_???
C21 C25 C22 61(1) ?_??? ?_???
C21 C25 C23 61(1) ?_??? ?_???
C26 C25 C16 61.2(9) ?_??? ?_???
C26 C25 C22 30.6(3) ?_??? ?_???
C26 C25 C23 135.1(5) ?_??? ?_???
C16 C25 C22 30.6(7) ?_??? ?_???
C16 C25 C23 86.2(7) ?_??? ?_???
C22 C25 C23 112.22(7) ?_??? ?_???
C28 C26 C22 121(1) ?_??? ?_???
C28 C26 C25 30.7(3) ?_??? ?_???
C28 C26 C17 153.4(6) ?_??? ?_???
C28 C26 C16 91(1) ?_??? ?_???
C28 C26 C24 85(1) ?_??? ?_???
C28 C26 C27 86(2) ?_??? ?_???
C28 C26 C21 60.8(7) ?_??? ?_???
C28 C26 C20 108.6(6) ?_??? ?_???
C28 C26 C23 110(1) ?_??? ?_???
C22 C26 C25 91(1) ?_??? ?_???
C22 C26 C17 31.9(7) ?_??? ?_???
C22 C26 C16 30.2(3) ?_??? ?_???
C22 C26 C24 153.3(3) ?_??? ?_???
C22 C26 C27 139.3(6) ?_??? ?_???
C22 C26 C21 60.7(9) ?_??? ?_???
C22 C26 C20 128.0(8) ?_??? ?_???
C22 C26 C23 112.0(2) ?_??? ?_???
C25 C26 C17 122.6(8) ?_??? ?_???
C25 C26 C16 61(1) ?_??? ?_???
C25 C26 C24 116(1) ?_??? ?_???
C25 C26 C27 113(2) ?_??? ?_???
C25 C26 C21 30.1(6) ?_??? ?_???
C25 C26 C20 137.8(6) ?_??? ?_???
C25 C26 C23 130(1) ?_??? ?_???
C17 C26 C16 62.1(7) ?_??? ?_???
C17 C26 C24 121.5(8) ?_??? ?_???
C17 C26 C27 116(1) ?_??? ?_???
C17 C26 C21 92.6(5) ?_??? ?_???
C17 C26 C20 97.1(4) ?_??? ?_???
C17 C26 C23 89.1(8) ?_??? ?_???
C16 C26 C24 174.95(6) ?_??? ?_???
C16 C26 C27 147.6(3) ?_??? ?_???
C16 C26 C21 30.5(7) ?_??? ?_???
C16 C26 C20 155.9(6) ?_??? ?_???
C16 C26 C23 129.5(3) ?_??? ?_???
C24 C26 C27 28.8(3) ?_??? ?_???
C24 C26 C21 145.8(8) ?_??? ?_???
C24 C26 C20 29.1(6) ?_??? ?_???
C24 C26 C23 49.3(3) ?_??? ?_???
C27 C26 C21 135.1(7) ?_??? ?_???
C27 C26 C20 50.7(4) ?_??? ?_???
C27 C26 C23 27.8(5) ?_??? ?_???
C21 C26 C20 163.2(2) ?_??? ?_???
C21 C26 C23 137.5(6) ?_??? ?_???
C20 C26 C23 56.7(4) ?_??? ?_???
C24 C27 C23 120(1) ?_??? ?_???
C24 C27 C20 29.9(6) ?_??? ?_???
C24 C27 C19 90.1(7) ?_??? ?_???
C24 C27 C21 154.3(5) ?_??? ?_???
C24 C27 C26 73(1) ?_??? ?_???
C24 C27 C13 60.0(6) ?_??? ?_???
C24 C27 C28 73(2) ?_??? ?_???
C23 C27 C20 90(1) ?_??? ?_???
C23 C27 C19 29.4(6) ?_??? ?_???
C23 C27 C21 74.0(8) ?_??? ?_???
C23 C27 C26 85(2) ?_??? ?_???
C23 C27 C13 60(1) ?_??? ?_???
C23 C27 C28 108(1) ?_??? ?_???
C20 C27 C19 60(1) ?_??? ?_???
C20 C27 C21 151.6(5) ?_??? ?_???
C20 C27 C26 67(1) ?_??? ?_???
C20 C27 C13 30.1(4) ?_??? ?_???
C20 C27 C28 81(1) ?_??? ?_???
C19 C27 C21 101.5(4) ?_??? ?_???
C19 C27 C26 75(1) ?_??? ?_???
C19 C27 C13 30.2(7) ?_??? ?_???
C19 C27 C28 102.2(9) ?_??? ?_???
C21 C27 C26 88(1) ?_??? ?_???
C21 C27 C13 128.8(4) ?_??? ?_???
C21 C27 C28 82(1) ?_??? ?_???
C26 C27 C13 69(1) ?_??? ?_???
C26 C27 C28 26.8(6) ?_??? ?_???
C13 C27 C28 92.4(6) ?_??? ?_???
C26 C28 C25 119.5(7) ?_??? ?_???
C26 C28 C22 30.0(7) ?_??? ?_???
C26 C28 C21 90(1) ?_??? ?_???
C26 C28 C16 60(1) ?_??? ?_???
C26 C28 C24 67.2(8) ?_??? ?_???
C26 C28 C27 67(1) ?_??? ?_???
C25 C28 C22 89.6(6) ?_??? ?_???
C25 C28 C21 29.4(7) ?_??? ?_???
C25 C28 C16 59.5(9) ?_??? ?_???
C25 C28 C24 173.0(2) ?_??? ?_???
C25 C28 C27 151.7(3) ?_??? ?_???
C22 C28 C21 60.2(6) ?_??? ?_???
C22 C28 C16 30.1(6) ?_??? ?_???
C22 C28 C24 97.2(6) ?_??? ?_???
C22 C28 C27 92.8(7) ?_??? ?_???
C21 C28 C16 30.1(3) ?_??? ?_???
C21 C28 C24 157.2(5) ?_??? ?_???
C21 C28 C27 141.3(1) ?_??? ?_???
C16 C28 C24 127.2(7) ?_??? ?_???
C16 C28 C27 118.4(4) ?_??? ?_???
C24 C28 C27 26.5(3) ?_??? ?_???

loop_
_geom_bond_atom_site_label_1
_geom_bond_atom_site_label_2
_geom_bond_distance
_geom_bond_site_symmetry_2
Pt1 Pt1 0.053(1) ?_???
Pt1 C4 1.94(4) ?_???
Pt1 C4 1.97(4) ?_???
Pt1 C5 2.00(4) ?_???
Pt1 C5 2.04(4) ?_???
Pt1 I3 2.69(6) ?_???
Pt1 I2 2.70(6) ?_???
Pt1 I2 2.70(6) ?_???
Pt1 N6 3.05(6) ?_???
Pt1 N6 3.08(6) ?_???
I2 I2 0.044(1) ?_???
I2 Pt1 2.70(6) ?_???
I2 Pt1 2.70(6) ?_???
I3 Pt1 2.69(6) ?_???
I3 Pt1 2.69(6) ?_???
C4 N6 1.12(2) ?_???
C4 Pt1 1.94(4) ?_???
C4 Pt1 1.97(4) ?_???
C4 C5 2.73(6) ?_???
C4 C5 2.89(6) ?_???
C5 N7 1.12(2) ?_???
C5 Pt1 2.00(4) ?_???
C5 Pt1 2.04(4) ?_???
C5 C4 2.73(6) ?_???
C5 C4 2.89(6) ?_???
C5 N12 3.05(6) ?_???
C5 C17 3.09(6) ?_???
N6 C4 1.12(2) ?_???
N6 Mn8 2.37(4) ?_???
N6 N10 2.95(6) ?_???
N6 Pt1 3.05(6) ?_???
N6 O9 3.06(6) ?_???
N6 Pt1 3.08(6) ?_???
N7 C5 1.12(2) ?_???
N7 O11 2.29(4) ?_???
N7 N12 2.32(5) ?_???
N7 Mn8 2.34(4) ?_???
N7 C17 2.64(5) ?_???
N7 C16 2.69(5) ?_???
N7 C22 2.85(5) ?_???
Mn8 O11 1.88(4) ?_???
Mn8 O9 1.89(3) ?_???
Mn8 N10 2.00(4) ?_???
Mn8 N12 2.00(4) ?_???
Mn8 N7 2.34(4) ?_???
Mn8 N6 2.37(4) ?_???
Mn8 C16 2.91(6) ?_???
Mn8 C13 2.91(5) ?_???
Mn8 C15 2.92(5) ?_???
Mn8 C18 2.93(5) ?_???
Mn8 C14 2.95(6) ?_???
Mn8 C17 2.95(5) ?_???
O9 C13 1.34(3) ?_???
O9 Mn8 1.89(3) ?_???
O9 C19 2.35(4) ?_???
O9 C20 2.43(5) ?_???
O9 O11 2.77(5) ?_???
O9 N10 2.80(4) ?_???
O9 C14 2.96(5) ?_???
O9 N6 3.06(6) ?_???
N10 C14 1.30(2) ?_???
N10 C15 1.47(2) ?_???
N10 Mn8 2.00(4) ?_???
N10 C18 2.41(5) ?_???
N10 C20 2.43(4) ?_???
N10 N12 2.61(4) ?_???
N10 O9 2.80(4) ?_???
N10 N6 2.95(6) ?_???
N10 C13 2.97(5) ?_???
O11 C16 1.34(2) ?_???
O11 Mn8 1.88(4) ?_???
O11 N7 2.29(4) ?_???
O11 C21 2.35(5) ?_???
O11 C22 2.43(4) ?_???
O11 O9 2.77(5) ?_???
O11 N12 2.80(4) ?_???
O11 C17 2.96(5) ?_???
N12 C17 1.30(2) ?_???
N12 C18 1.47(2) ?_???
N12 Mn8 2.00(4) ?_???
N12 N7 2.32(5) ?_???
N12 C15 2.41(4) ?_???
N12 C22 2.43(5) ?_???
N12 N10 2.61(4) ?_???
N12 O11 2.80(4) ?_???
N12 C16 2.96(5) ?_???
N12 C5 3.05(6) ?_???
C13 O9 1.34(3) ?_???
C13 C20 1.41(2) ?_???
C13 C19 1.41(2) ?_???
C13 C23 2.43(4) ?_???
C13 C24 2.44(5) ?_???
C13 C14 2.51(4) ?_???
C13 C27 2.81(5) ?_???
C13 Mn8 2.91(5) ?_???
C13 N10 2.97(5) ?_???
C14 N10 1.30(2) ?_???
C14 C20 1.45(2) ?_???
C14 C15 2.40(4) ?_???
C14 C24 2.44(4) ?_???
C14 C13 2.51(4) ?_???
C14 Mn8 2.95(6) ?_???
C14 O9 2.96(5) ?_???
C15 N10 1.47(2) ?_???
C15 C18 1.54(2) ?_???
C15 C14 2.40(4) ?_???
C15 N12 2.41(4) ?_???
C15 Mn8 2.92(5) ?_???
C16 O11 1.34(2) ?_???
C16 C22 1.41(2) ?_???
C16 C21 1.41(3) ?_???
C16 C25 2.43(5) ?_???
C16 C26 2.44(4) ?_???
C16 C17 2.51(4) ?_???
C16 N7 2.69(5) ?_???
C16 C28 2.81(5) ?_???
C16 Mn8 2.91(6) ?_???
C16 N12 2.96(5) ?_???
C17 N12 1.30(2) ?_???
C17 C22 1.44(2) ?_???
C17 C18 2.40(5) ?_???
C17 C26 2.44(5) ?_???
C17 C16 2.51(4) ?_???
C17 N7 2.64(5) ?_???
C17 Mn8 2.95(5) ?_???
C17 O11 2.96(5) ?_???
C17 C5 3.09(6) ?_???
C18 N12 1.47(2) ?_???
C18 C15 1.54(2) ?_???
C18 C17 2.40(5) ?_???
C18 N10 2.41(5) ?_???
C18 Mn8 2.93(5) ?_???
C19 C23 1.40(3) ?_???
C19 C13 1.41(2) ?_???
C19 O9 2.35(4) ?_???
C19 C20 2.43(4) ?_???
C19 C27 2.43(5) ?_???
C19 C19 2.78(5) ?_???
C19 C24 2.78(4) ?_???
C20 C24 1.41(3) ?_???
C20 C13 1.41(2) ?_???
C20 C14 1.45(2) ?_???
C20 C27 2.41(4) ?_???
C20 C19 2.43(4) ?_???
C20 O9 2.43(5) ?_???
C20 N10 2.43(4) ?_???
C20 C23 2.77(5) ?_???
C20 C26 2.88(6) ?_???
C21 C25 1.40(2) ?_???
C21 C16 1.41(3) ?_???
C21 O11 2.35(5) ?_???
C21 C22 2.43(3) ?_???
C21 C28 2.43(4) ?_???
C21 C23 2.66(5) ?_???
C21 C27 2.68(6) ?_???
C21 C26 2.78(5) ?_???
C22 C26 1.41(2) ?_???
C22 C16 1.41(2) ?_???
C22 C17 1.44(2) ?_???
C22 C28 2.41(5) ?_???
C22 C21 2.43(3) ?_???
C22 O11 2.43(4) ?_???
C22 N12 2.43(5) ?_???
C22 C25 2.77(5) ?_???
C22 N7 2.85(5) ?_???
C23 C27 1.39(2) ?_???
C23 C19 1.40(3) ?_???
C23 C24 2.37(4) ?_???
C23 C13 2.43(4) ?_???
C23 C21 2.66(5) ?_???
C23 C20 2.77(5) ?_???
C23 C26 2.97(7) ?_???
C23 C25 3.05(7) ?_???
C24 C27 1.35(2) ?_???
C24 C20 1.41(3) ?_???
C24 C23 2.37(4) ?_???
C24 C13 2.44(5) ?_???
C24 C14 2.44(4) ?_???
C24 C26 2.68(4) ?_???
C24 C19 2.78(4) ?_???
C24 C28 2.90(5) ?_???
C25 C28 1.39(2) ?_???
C25 C21 1.40(2) ?_???
C25 C26 2.37(3) ?_???
C25 C16 2.43(5) ?_???
C25 C22 2.77(5) ?_???
C25 C23 3.05(7) ?_???
C26 C28 1.35(2) ?_???
C26 C22 1.41(2) ?_???
C26 C25 2.37(3) ?_???
C26 C17 2.44(5) ?_???
C26 C16 2.44(4) ?_???
C26 C24 2.68(4) ?_???
C26 C27 2.75(4) ?_???
C26 C21 2.78(5) ?_???
C26 C20 2.88(6) ?_???
C26 C23 2.97(7) ?_???
C27 C24 1.35(2) ?_???
C27 C23 1.39(2) ?_???
C27 C20 2.41(4) ?_???
C27 C19 2.43(5) ?_???
C27 C21 2.68(6) ?_???
C27 C26 2.75(4) ?_???
C27 C13 2.81(5) ?_???
C27 C28 2.99(6) ?_???
C28 C26 1.35(2) ?_???
C28 C25 1.39(2) ?_???
C28 C22 2.41(5) ?_???
C28 C21 2.43(4) ?_???
C28 C16 2.81(5) ?_???
C28 C24 2.90(5) ?_???
C28 C27 2.99(6) ?_???
